data_7135175
loop_
_publ_author_name
'Liu, Jiang'
'Xu, Sha-Sha'
'Liang, Jia-Zheng'
'Yao, Su-Juan'
'Li, Ning'
'Shi, Jing-Wen'
'Lan, Yaqian'

_publ_section_title
;
 Microenvironment Regulation of Active Sites for Efficient Photocatalytic
 Reduction of Nitrobenzene
;
_journal_name_full 'Chemical Communications'
_journal_paper_doi 10.1039/D5CC04423E
_journal_year 2025
_chemical_formula_moiety 'C96 H48 Mn4 N8 O24, 2(C3 H7 N O), 0.71(H2 O1)'
_chemical_formula_sum 'C102 H63.43 Mn4 N10 O26.71'
_chemical_formula_weight 2076.21
_space_group_crystal_system orthorhombic
_space_group_IT_number 61
_space_group_name_Hall '-P 2ac 2ab'
_space_group_name_H-M_alt 'P b c a'
_atom_sites_solution_hydrogens mixed
_audit_creation_date 2025-07-03
_audit_creation_method
;
Olex2 1.2
(compiled 2018.05.29 svn.r3508 for OlexSys, GUI svn.r5506)
;
_audit_update_record
;
2025-07-03 deposited with the CCDC.	2025-11-19 downloaded from the CCDC.
;
_cell_angle_alpha 90
_cell_angle_beta 90
_cell_angle_gamma 90
_cell_formula_units_Z 4
_cell_length_a 22.7346(5)
_cell_length_b 13.7881(2)
_cell_length_c 26.2173(4)
_cell_measurement_reflns_used 9894
_cell_measurement_temperature 210.00
_cell_measurement_theta_max 67.87
_cell_measurement_theta_min 3.37
_cell_volume 8218.3(3)
_computing_cell_refinement 'SAINT V8.40B (?, 2016)'
_computing_data_reduction 'SAINT V8.40B (?, 2016)'
_computing_molecular_graphics 'Olex2 (Dolomanov et al., 2009)'
_computing_publication_material 'Olex2 (Dolomanov et al., 2009)'
_computing_structure_refinement 'XL (Sheldrick, 2008)'
_computing_structure_solution 'SHELXT 2018/2 (Sheldrick, 2018)'
_diffrn_ambient_temperature 210.0
_diffrn_detector_area_resol_mean 8
_diffrn_measured_fraction_theta_full 0.996
_diffrn_measured_fraction_theta_max 0.995
_diffrn_measurement_device_type 'Bruker APEX-II CCD'
_diffrn_measurement_method '\f and \w scans'
_diffrn_radiation_type CuK\a
_diffrn_radiation_wavelength 1.54178
_diffrn_reflns_av_R_equivalents 0.0538
_diffrn_reflns_av_unetI/netI 0.0298
_diffrn_reflns_Laue_measured_fraction_full 0.996
_diffrn_reflns_Laue_measured_fraction_max 0.995
_diffrn_reflns_limit_h_max 26
_diffrn_reflns_limit_h_min -27
_diffrn_reflns_limit_k_max 16
_diffrn_reflns_limit_k_min -16
_diffrn_reflns_limit_l_max 31
_diffrn_reflns_limit_l_min -31
_diffrn_reflns_number 50476
_diffrn_reflns_point_group_measured_fraction_full 0.996
_diffrn_reflns_point_group_measured_fraction_max 0.995
_diffrn_reflns_theta_full 67.679
_diffrn_reflns_theta_max 68.296
_diffrn_reflns_theta_min 3.892
_diffrn_standards_number 0
_exptl_absorpt_coefficient_mu 5.717
_exptl_absorpt_correction_T_max 0.7531
_exptl_absorpt_correction_T_min 0.5477
_exptl_absorpt_correction_type none
_exptl_absorpt_process_details
;
SADABS-2016/2 (Bruker,2016/2) was used for absorption correction.
wR2(int) was 0.1332 before and 0.0624 after correction.
The Ratio of minimum to maximum transmission is 0.7273.
The \l/2 correction factor is Not present.
;
_exptl_crystal_colour 'clear light red'
_exptl_crystal_colour_lustre clear
_exptl_crystal_colour_modifier light
_exptl_crystal_colour_primary red
_exptl_crystal_density_diffrn 1.678
_exptl_crystal_description block
_exptl_crystal_F_000 4237
_exptl_crystal_size_max 0.04
_exptl_crystal_size_mid 0.02
_exptl_crystal_size_min 0.02
_refine_diff_density_max 0.340
_refine_diff_density_min -0.392
_refine_diff_density_rms 0.054
_refine_ls_extinction_method none
_refine_ls_goodness_of_fit_ref 1.025
_refine_ls_hydrogen_treatment mixed
_refine_ls_matrix_type full
_refine_ls_number_parameters 657
_refine_ls_number_reflns 7489
_refine_ls_number_restraints 0
_refine_ls_restrained_S_all 1.025
_refine_ls_R_factor_all 0.0441
_refine_ls_R_factor_gt 0.0335
_refine_ls_shift/su_max 0.002
_refine_ls_shift/su_mean 0.000
_refine_ls_structure_factor_coef Fsqd
_refine_ls_weighting_details 'w=1/[\s^2^(Fo^2^)+(0.0330P)^2^+7.2758P] where P=(Fo^2^+2Fc^2^)/3'
_refine_ls_weighting_scheme calc
_refine_ls_wR_factor_gt 0.0759
_refine_ls_wR_factor_ref 0.0816
_reflns_Friedel_coverage 0.000
_reflns_number_gt 6375
_reflns_number_total 7489
_reflns_threshold_expression 'I > 2\s(I)'
_cod_data_source_file d5cc04423e2.cif
_cod_data_source_block '__tmp__'
_cod_database_code 7135175
_shelx_shelxl_version_number 2014/7
_shelx_space_group_comment
;
The symmetry employed for this shelxl refinement is uniquely defined
by the following loop, which should always be used as a source of
symmetry information in preference to the above space-group names.
They are only intended as comments.
;
_shelx_estimated_absorpt_t_max 0.894
_shelx_estimated_absorpt_t_min 0.804
_olex2_refinement_description
;
1. Fixed Uiso
 At 1.2 times of:
  All C(H) groups
 At 1.5 times of:
  All C(H,H,H) groups, All O(H,H) groups
2. Others
 Sof(O13)=Sof(H13A)=Sof(H13B)=FVAR(1)
3.a Riding coordinates:
 C49(H49A,H49B,H49C)
3.b Aromatic/amide H refined with riding coordinates:
 C2(H2), C5(H5), C7(H7), C9(H9), C11(H11), C15(H15), C17(H17), C19(H19),
 C21(H21), C23(H23), C27(H27), C29(H29), C30(H30), C31(H31), C33(H33), C35(H35),
  C37(H37), C39(H39), C41(H41), C43(H43), C44(H44), C45(H45), C47(H47),
 C51(H51), C3(H3)
3.c Idealised Me refined as rotating group:
 C25(H25A,H25B,H25C)
;
_olex2_submission_special_instructions 'No special instructions were received'

loop_
_space_group_symop_operation_xyz
'x, y, z'
'-x+1/2, -y, z+1/2'
'-x, y+1/2, -z+1/2'
'x+1/2, -y+1/2, -z'
'-x, -y, -z'
'x-1/2, y, -z-1/2'
'x, -y-1/2, z-1/2'
'-x-1/2, y-1/2, z'

loop_
_atom_site_label
_atom_site_type_symbol
_atom_site_fract_x
_atom_site_fract_y
_atom_site_fract_z
_atom_site_U_iso_or_equiv
_atom_site_adp_type
_atom_site_occupancy
_atom_site_site_symmetry_order
_atom_site_calc_flag
_atom_site_refinement_flags_posn
_atom_site_refinement_flags_adp
_atom_site_refinement_flags_occupancy
_atom_site_disorder_assembly
_atom_site_disorder_group
Mn1 Mn 0.47376(2) 1.00952(2) 0.57286(2) 0.01945(9) Uani 1 1 d . . . . .
Mn2 Mn 0.50399(2) 0.77384(3) 0.51242(2) 0.02323(9) Uani 1 1 d . . . . .
O1 O 0.48761(7) 0.84244(11) 0.43880(5) 0.0226(3) Uani 1 1 d . . . . .
O2 O 0.53646(8) 0.89477(11) 0.35373(6) 0.0311(4) Uani 1 1 d . . . . .
O4 O 0.53919(6) 0.94802(11) 0.51397(5) 0.0209(3) Uani 1 1 d . . . . .
O5 O 0.46222(7) 0.66113(11) 0.45350(6) 0.0282(4) Uani 1 1 d . . . . .
O6 O 0.56357(6) 0.96271(11) 0.61071(5) 0.0234(3) Uani 1 1 d . . . . .
O7 O 0.64763(7) 0.68976(12) 0.63867(6) 0.0301(4) Uani 1 1 d . . . . .
O8 O 0.62296(7) 0.95018(11) 0.44718(5) 0.0234(3) Uani 1 1 d . . . . .
O9 O 0.44116(7) 0.66788(12) 0.55225(6) 0.0298(4) Uani 1 1 d . . . . .
O10 O 0.45081(7) 0.85358(11) 0.56563(5) 0.0244(3) Uani 1 1 d . . . . .
O11 O 0.42290(8) 0.92879(11) 0.65377(6) 0.0355(4) Uani 1 1 d . . . . .
O12 O 0.56277(7) 0.73081(12) 0.57210(6) 0.0294(4) Uani 1 1 d . . . . .
O14 O 0.58577(7) 0.72295(12) 0.47527(5) 0.0282(4) Uani 1 1 d . . . . .
N1 N 0.59595(7) 0.94096(12) 0.52997(6) 0.0172(3) Uani 1 1 d . . . . .
N3 N 0.61800(8) 0.70975(13) 0.55634(6) 0.0206(4) Uani 1 1 d . . . . .
N4 N 0.43076(8) 0.79605(13) 0.60452(6) 0.0214(4) Uani 1 1 d . . . . .
N5 N 0.49258(8) 0.77781(12) 0.39967(6) 0.0199(4) Uani 1 1 d . . . . .
C1 C 0.60536(9) 0.94598(14) 0.58194(7) 0.0188(4) Uani 1 1 d . . . . .
C2 C 0.76781(10) 0.67544(15) 0.60909(8) 0.0245(5) Uani 1 1 d . . . . .
H2 H 0.7602 0.6765 0.6443 0.029 Uiso 1 1 calc R . . . .
C4 C 0.71198(9) 0.92911(14) 0.56213(8) 0.0184(4) Uani 1 1 d . . . . .
C5 C 0.55633(11) 0.70032(19) 0.22820(9) 0.0326(6) Uani 1 1 d . . . . .
H5 H 0.5736 0.7198 0.1973 0.039 Uiso 1 1 calc R . . . .
C6 C 0.69952(9) 0.93256(14) 0.50924(8) 0.0188(4) Uani 1 1 d . . . . .
C7 C 0.83822(10) 0.66471(16) 0.54036(9) 0.0270(5) Uani 1 1 d . . . . .
H7 H 0.8774 0.6600 0.5292 0.032 Uiso 1 1 calc R . . . .
C8 C 0.63830(9) 0.94145(14) 0.49221(7) 0.0181(4) Uani 1 1 d . . . . .
C9 C 0.55253(10) 0.76614(17) 0.26892(8) 0.0283(5) Uani 1 1 d . . . . .
H9 H 0.5682 0.8288 0.2653 0.034 Uiso 1 1 calc R . . . .
C10 C 0.68736(10) 0.68710(15) 0.48662(8) 0.0201(4) Uani 1 1 d . . . . .
C11 C 0.49043(11) 0.48125(18) 0.28788(10) 0.0342(6) Uani 1 1 d . . . . .
H11 H 0.4934 0.4361 0.2612 0.041 Uiso 1 1 calc R . . . .
C12 C 0.72184(9) 0.68135(14) 0.57495(8) 0.0192(4) Uani 1 1 d . . . . .
C13 C 0.36010(10) 0.61807(16) 0.71974(8) 0.0246(5) Uani 1 1 d . . . . .
C14 C 0.73352(9) 0.67862(14) 0.52194(8) 0.0193(4) Uani 1 1 d . . . . .
C15 C 0.80175(11) 0.66111(17) 0.45112(9) 0.0287(5) Uani 1 1 d . . . . .
H15 H 0.8402 0.6520 0.4388 0.034 Uiso 1 1 calc R . . . .
C16 C 0.66635(9) 0.93251(14) 0.59878(8) 0.0188(4) Uani 1 1 d . . . . .
C17 C 0.82597(10) 0.66787(16) 0.59138(9) 0.0277(5) Uani 1 1 d . . . . .
H17 H 0.8570 0.6649 0.6150 0.033 Uiso 1 1 calc R . . . .
C18 C 0.66097(10) 0.69252(15) 0.59365(8) 0.0202(4) Uani 1 1 d . . . . .
C19 C 0.73763(11) 0.91690(17) 0.66637(8) 0.0285(5) Uani 1 1 d . . . . .
H19 H 0.7460 0.9101 0.7013 0.034 Uiso 1 1 calc R . . . .
C20 C 0.50494(9) 0.64435(16) 0.32058(8) 0.0212(4) Uani 1 1 d . . . . .
C21 C 0.36285(11) 0.48157(17) 0.66177(9) 0.0302(5) Uani 1 1 d . . . . .
H21 H 0.3552 0.4158 0.6550 0.036 Uiso 1 1 calc R . . . .
C22 C 0.51973(9) 0.81007(15) 0.35593(8) 0.0221(4) Uani 1 1 d . . . . .
C23 C 0.46737(12) 0.45239(18) 0.33369(10) 0.0360(6) Uani 1 1 d . . . . .
H23 H 0.4548 0.3880 0.3382 0.043 Uiso 1 1 calc R . . . .
C24 C 0.52598(10) 0.73988(16) 0.31421(8) 0.0220(4) Uani 1 1 d . . . . .
C26 C 0.48072(10) 0.61330(16) 0.36762(8) 0.0223(4) Uani 1 1 d . . . . .
C27 C 0.69839(11) 0.68194(16) 0.43509(8) 0.0256(5) Uani 1 1 d . . . . .
H27 H 0.6673 0.6884 0.4117 0.031 Uiso 1 1 calc R . . . .
C28 C 0.77118(9) 0.92334(15) 0.57869(8) 0.0221(4) Uani 1 1 d . . . . .
C29 C 0.46255(10) 0.51898(17) 0.37399(9) 0.0282(5) Uani 1 1 d . . . . .
H29 H 0.4469 0.4990 0.4055 0.034 Uiso 1 1 calc R . . . .
C30 C 0.74468(10) 0.92869(16) 0.47423(8) 0.0240(5) Uani 1 1 d . . . . .
H30 H 0.7362 0.9308 0.4391 0.029 Uiso 1 1 calc R . . . .
C31 C 0.75604(11) 0.66699(18) 0.41734(9) 0.0307(5) Uani 1 1 d . . . . .
H31 H 0.7632 0.6610 0.3822 0.037 Uiso 1 1 calc R . . . .
C32 C 0.47763(9) 0.68278(16) 0.41005(8) 0.0211(4) Uani 1 1 d . . . . .
C33 C 0.80308(10) 0.92164(17) 0.49077(9) 0.0290(5) Uani 1 1 d . . . . .
H33 H 0.8336 0.9183 0.4666 0.035 Uiso 1 1 calc R . . . .
C34 C 0.42481(9) 0.69863(16) 0.59392(8) 0.0220(4) Uani 1 1 d . . . . .
C35 C 0.78244(10) 0.91913(16) 0.63174(9) 0.0279(5) Uani 1 1 d . . . . .
H35 H 0.8216 0.9178 0.6434 0.033 Uiso 1 1 calc R . . . .
C36 C 0.38381(10) 0.67818(15) 0.68100(8) 0.0216(4) Uani 1 1 d . . . . .
C37 C 0.34890(11) 0.51953(17) 0.70842(8) 0.0279(5) Uani 1 1 d . . . . .
H37 H 0.3316 0.4795 0.7333 0.033 Uiso 1 1 calc R . . . .
C38 C 0.39817(9) 0.63715(15) 0.63318(8) 0.0210(4) Uani 1 1 d . . . . .
C39 C 0.53503(11) 0.60807(19) 0.23319(9) 0.0317(5) Uani 1 1 d . . . . .
H39 H 0.5372 0.5648 0.2055 0.038 Uiso 1 1 calc R . . . .
C40 C 0.62760(9) 0.70644(15) 0.50462(8) 0.0197(4) Uani 1 1 d . . . . .
C41 C 0.81629(10) 0.91956(17) 0.54149(9) 0.0281(5) Uani 1 1 d . . . . .
H41 H 0.8558 0.9156 0.5519 0.034 Uiso 1 1 calc R . . . .
C42 C 0.79201(9) 0.66849(15) 0.50430(8) 0.0228(5) Uani 1 1 d . . . . .
C43 C 0.38305(11) 0.81460(17) 0.73856(8) 0.0299(5) Uani 1 1 d . . . . .
H43 H 0.3903 0.8805 0.7452 0.036 Uiso 1 1 calc R . . . .
C44 C 0.38847(11) 0.53988(16) 0.62407(8) 0.0263(5) Uani 1 1 d . . . . .
H44 H 0.3991 0.5127 0.5925 0.032 Uiso 1 1 calc R . . . .
C45 C 0.34941(11) 0.65932(18) 0.76823(9) 0.0321(5) Uani 1 1 d . . . . .
H45 H 0.3340 0.6205 0.7945 0.039 Uiso 1 1 calc R . . . .
C46 C 0.50975(10) 0.57728(17) 0.27992(8) 0.0261(5) Uani 1 1 d . . . . .
C47 C 0.36122(12) 0.75445(18) 0.77733(9) 0.0355(6) Uani 1 1 d . . . . .
H47 H 0.3547 0.7802 0.8100 0.043 Uiso 1 1 calc R . . . .
C48 C 0.39393(10) 0.77746(15) 0.69084(8) 0.0226(4) Uani 1 1 d . . . . .
C50 C 0.41656(10) 0.84119(16) 0.64994(8) 0.0230(5) Uani 1 1 d . . . . .
C51 C 0.67909(10) 0.92471(16) 0.64992(8) 0.0238(5) Uani 1 1 d . . . . .
H51 H 0.6484 0.9246 0.6740 0.029 Uiso 1 1 calc R . . . .
O3 O 0.27973(10) 0.30562(14) 0.71244(8) 0.0521(5) Uani 1 1 d . . . . .
N2 N 0.30381(10) 0.14570(15) 0.71548(7) 0.0338(5) Uani 1 1 d . . . . .
C3 C 0.29496(12) 0.23330(19) 0.73539(10) 0.0377(6) Uani 1 1 d . . . . .
H3 H 0.3011 0.2399 0.7707 0.045 Uiso 1 1 calc R . . . .
C25 C 0.29578(17) 0.1280(2) 0.66131(10) 0.0588(9) Uani 1 1 d . . . . .
H25A H 0.2752 0.1823 0.6461 0.088 Uiso 1 1 calc GR . . . .
H25B H 0.2729 0.0693 0.6566 0.088 Uiso 1 1 calc GR . . . .
H25C H 0.3339 0.1204 0.6451 0.088 Uiso 1 1 calc GR . . . .
C49 C 0.32456(16) 0.0649(2) 0.74546(12) 0.0544(8) Uani 1 1 d . . . . .
H49A H 0.3107 0.0716 0.7803 0.082 Uiso 1 1 d R . . . .
H49B H 0.3672 0.0641 0.7452 0.082 Uiso 1 1 d R . . . .
H49C H 0.3098 0.0047 0.7311 0.082 Uiso 1 1 d R . . . .
O13 O 0.5585(3) 0.5253(4) 0.4957(2) 0.044(2) Uani 0.357(8) 1 d . . P . .
H13A H 0.548(4) 0.463(9) 0.496(4) 0.066 Uiso 0.357(8) 1 d R . P . .
H13B H 0.525(5) 0.544(8) 0.498(4) 0.066 Uiso 0.357(8) 1 d R . P . .

loop_
_atom_site_aniso_label
_atom_site_aniso_U_11
_atom_site_aniso_U_22
_atom_site_aniso_U_33
_atom_site_aniso_U_23
_atom_site_aniso_U_13
_atom_site_aniso_U_12
Mn1 0.01701(18) 0.02182(17) 0.01951(16) -0.00240(13) -0.00014(13) -0.00027(13)
Mn2 0.01608(18) 0.0351(2) 0.01850(16) 0.00152(14) 0.00078(14) 0.00177(15)
O1 0.0265(8) 0.0231(7) 0.0182(7) -0.0066(6) -0.0012(6) 0.0003(6)
O2 0.0391(10) 0.0201(8) 0.0342(9) -0.0014(7) 0.0097(7) -0.0060(7)
O4 0.0127(7) 0.0302(8) 0.0198(7) -0.0006(6) -0.0027(6) 0.0015(6)
O5 0.0326(9) 0.0313(9) 0.0208(8) 0.0003(6) 0.0052(7) -0.0071(7)
O6 0.0197(8) 0.0318(8) 0.0188(7) -0.0011(6) 0.0034(6) 0.0000(6)
O7 0.0301(9) 0.0410(9) 0.0192(8) 0.0022(7) 0.0016(7) 0.0026(7)
O8 0.0234(8) 0.0313(8) 0.0155(7) 0.0008(6) -0.0003(6) 0.0000(7)
O9 0.0334(10) 0.0349(9) 0.0211(7) -0.0013(7) 0.0064(7) -0.0045(7)
O10 0.0226(8) 0.0271(8) 0.0235(7) 0.0091(6) 0.0050(6) -0.0033(6)
O11 0.0500(12) 0.0216(8) 0.0351(9) 0.0015(7) 0.0005(8) -0.0054(8)
O12 0.0167(8) 0.0484(10) 0.0232(8) 0.0042(7) 0.0051(6) 0.0086(7)
O14 0.0192(8) 0.0454(10) 0.0198(7) 0.0005(7) -0.0029(6) 0.0051(7)
N1 0.0127(9) 0.0219(9) 0.0172(8) -0.0008(7) -0.0010(7) -0.0006(7)
N3 0.0142(9) 0.0271(9) 0.0205(8) 0.0018(7) 0.0018(7) 0.0025(7)
N4 0.0188(9) 0.0243(9) 0.0212(9) 0.0066(7) 0.0024(7) -0.0028(7)
N5 0.0210(9) 0.0210(9) 0.0176(8) -0.0025(7) -0.0012(7) -0.0009(7)
C1 0.0194(11) 0.0180(10) 0.0188(10) 0.0001(8) 0.0001(8) -0.0024(8)
C2 0.0263(12) 0.0229(11) 0.0241(11) 0.0006(9) -0.0052(9) 0.0004(9)
C4 0.0184(11) 0.0152(9) 0.0215(10) 0.0010(8) -0.0008(8) -0.0007(8)
C5 0.0330(14) 0.0419(14) 0.0231(11) 0.0061(10) 0.0068(10) 0.0102(11)
C6 0.0177(11) 0.0180(10) 0.0208(10) -0.0004(8) 0.0001(8) -0.0004(8)
C7 0.0175(11) 0.0221(11) 0.0413(13) 0.0030(10) -0.0011(10) -0.0002(9)
C8 0.0189(11) 0.0170(10) 0.0183(10) 0.0002(8) 0.0017(8) -0.0018(8)
C9 0.0267(12) 0.0293(12) 0.0288(12) 0.0074(9) 0.0070(10) 0.0052(10)
C10 0.0207(11) 0.0188(10) 0.0207(10) 0.0002(8) 0.0010(8) 0.0006(8)
C11 0.0316(14) 0.0323(13) 0.0387(13) -0.0164(11) 0.0034(11) -0.0056(11)
C12 0.0204(11) 0.0152(9) 0.0219(10) 0.0018(8) -0.0019(8) 0.0009(8)
C13 0.0254(12) 0.0250(11) 0.0233(11) 0.0022(9) 0.0022(9) 0.0004(9)
C14 0.0179(11) 0.0170(10) 0.0229(10) 0.0011(8) 0.0006(8) 0.0002(8)
C15 0.0221(12) 0.0298(12) 0.0343(12) 0.0054(10) 0.0108(10) 0.0036(10)
C16 0.0177(11) 0.0174(10) 0.0212(10) 0.0003(8) -0.0017(8) -0.0026(8)
C17 0.0226(12) 0.0238(11) 0.0367(13) 0.0003(9) -0.0096(10) 0.0007(9)
C18 0.0226(12) 0.0186(10) 0.0195(10) 0.0007(8) -0.0023(8) 0.0012(8)
C19 0.0320(13) 0.0311(12) 0.0223(11) 0.0027(9) -0.0092(10) -0.0014(10)
C20 0.0167(11) 0.0260(11) 0.0207(10) -0.0035(8) -0.0007(8) 0.0000(9)
C21 0.0399(15) 0.0223(11) 0.0283(12) 0.0012(9) -0.0041(10) -0.0064(10)
C22 0.0176(11) 0.0231(11) 0.0257(11) 0.0005(9) -0.0003(9) 0.0009(9)
C23 0.0347(15) 0.0264(12) 0.0469(15) -0.0101(11) 0.0075(12) -0.0094(11)
C24 0.0194(11) 0.0247(11) 0.0218(10) 0.0016(8) -0.0001(8) 0.0018(9)
C26 0.0193(11) 0.0231(11) 0.0244(10) -0.0033(9) 0.0014(9) -0.0011(9)
C27 0.0266(12) 0.0287(12) 0.0217(11) 0.0001(9) -0.0008(9) 0.0030(10)
C28 0.0192(11) 0.0180(10) 0.0290(11) 0.0033(8) -0.0029(9) -0.0006(8)
C29 0.0239(12) 0.0284(12) 0.0321(12) -0.0025(10) 0.0054(9) -0.0055(10)
C30 0.0233(12) 0.0244(11) 0.0243(10) -0.0010(9) 0.0033(9) 0.0008(9)
C31 0.0335(14) 0.0353(13) 0.0234(11) 0.0018(10) 0.0085(10) 0.0056(11)
C32 0.0155(11) 0.0261(11) 0.0216(10) -0.0010(8) -0.0001(8) -0.0004(9)
C33 0.0217(12) 0.0309(12) 0.0343(12) 0.0004(10) 0.0097(10) 0.0019(10)
C34 0.0164(11) 0.0286(11) 0.0208(10) 0.0004(9) -0.0027(8) -0.0014(9)
C35 0.0223(12) 0.0274(12) 0.0339(12) 0.0035(10) -0.0101(10) -0.0013(9)
C36 0.0208(11) 0.0217(10) 0.0224(10) 0.0017(8) -0.0005(9) -0.0001(9)
C37 0.0325(13) 0.0260(12) 0.0251(11) 0.0070(9) 0.0008(10) -0.0048(10)
C38 0.0214(11) 0.0228(11) 0.0186(10) 0.0020(8) -0.0020(8) -0.0013(9)
C39 0.0306(14) 0.0422(14) 0.0224(11) -0.0063(10) 0.0021(10) 0.0064(11)
C40 0.0191(11) 0.0210(10) 0.0191(10) 0.0004(8) -0.0012(8) -0.0002(8)
C41 0.0160(11) 0.0270(12) 0.0413(13) 0.0026(10) -0.0015(10) 0.0008(9)
C42 0.0194(11) 0.0183(10) 0.0308(11) 0.0029(9) 0.0018(9) 0.0012(8)
C43 0.0381(14) 0.0244(11) 0.0273(12) -0.0037(9) 0.0023(10) -0.0007(10)
C44 0.0318(13) 0.0272(11) 0.0199(10) -0.0014(9) -0.0030(9) -0.0012(10)
C45 0.0396(15) 0.0327(13) 0.0240(11) 0.0031(10) 0.0108(10) 0.0006(11)
C46 0.0210(12) 0.0321(12) 0.0251(11) -0.0066(9) -0.0003(9) 0.0006(9)
C47 0.0492(16) 0.0340(13) 0.0234(11) -0.0049(10) 0.0106(11) 0.0052(12)
C48 0.0231(12) 0.0221(11) 0.0226(10) 0.0004(8) -0.0006(9) -0.0003(9)
C50 0.0204(12) 0.0234(11) 0.0252(11) 0.0031(9) -0.0016(9) -0.0017(9)
C51 0.0257(12) 0.0257(11) 0.0201(10) 0.0006(8) -0.0001(9) -0.0029(9)
O3 0.0650(15) 0.0381(11) 0.0531(12) 0.0069(9) -0.0016(10) 0.0041(10)
N2 0.0375(12) 0.0359(11) 0.0278(10) 0.0049(9) 0.0009(9) 0.0011(10)
C3 0.0403(15) 0.0428(16) 0.0299(13) -0.0001(11) 0.0037(11) -0.0061(12)
C25 0.091(3) 0.0542(19) 0.0314(14) -0.0041(13) 0.0039(16) 0.0007(18)
C49 0.068(2) 0.0403(16) 0.0550(18) 0.0138(14) -0.0113(16) -0.0044(15)
O13 0.057(4) 0.025(3) 0.051(3) 0.002(2) 0.003(3) -0.001(3)

loop_
_atom_type_symbol
_atom_type_description
_atom_type_scat_dispersion_real
_atom_type_scat_dispersion_imag
_atom_type_scat_source
C C 0.0181 0.0091 'International Tables Vol C Tables 4.2.6.8 and 6.1.1.4'
H H 0.0000 0.0000 'International Tables Vol C Tables 4.2.6.8 and 6.1.1.4'
Mn Mn -0.5299 2.8052 'International Tables Vol C Tables 4.2.6.8 and 6.1.1.4'
N N 0.0311 0.0180 'International Tables Vol C Tables 4.2.6.8 and 6.1.1.4'
O O 0.0492 0.0322 'International Tables Vol C Tables 4.2.6.8 and 6.1.1.4'

loop_
_geom_angle_atom_site_label_1
_geom_angle_atom_site_label_2
_geom_angle_atom_site_label_3
_geom_angle
_geom_angle_site_symmetry_1
_geom_angle_site_symmetry_3
_geom_angle_publ_flag
O1 Mn1 O2 68.81(5) 5_676 5_676 ?
O1 Mn1 O4 89.47(5) 5_676 . ?
O1 Mn1 O4 72.11(5) 5_676 5_676 ?
O1 Mn1 O6 88.13(5) 5_676 . ?
O1 Mn1 O8 97.00(5) 5_676 5_676 ?
O2 Mn1 O4 129.59(6) 5_676 5_676 ?
O2 Mn1 O6 83.95(6) 5_676 . ?
O4 Mn1 O2 145.13(6) . 5_676 ?
O4 Mn1 O4 61.80(6) . 5_676 ?
O4 Mn1 O6 67.84(5) . . ?
O4 Mn1 O8 123.09(5) . 5_676 ?
O6 Mn1 O4 125.39(5) . 5_676 ?
O8 Mn1 O2 87.56(6) 5_676 5_676 ?
O8 Mn1 O4 66.84(5) 5_676 5_676 ?
O8 Mn1 O6 167.77(5) 5_676 . ?
O10 Mn1 O1 164.04(5) . 5_676 ?
O10 Mn1 O2 126.28(5) . 5_676 ?
O10 Mn1 O4 74.83(5) . . ?
O10 Mn1 O4 97.36(5) . 5_676 ?
O10 Mn1 O6 88.53(6) . . ?
O10 Mn1 O8 89.42(6) . 5_676 ?
O1 Mn2 O5 69.02(5) . . ?
O1 Mn2 O9 124.92(6) . . ?
O1 Mn2 O14 83.77(6) . . ?
O9 Mn2 O5 68.44(5) . . ?
O10 Mn2 O1 104.87(6) . . ?
O10 Mn2 O5 121.95(6) . . ?
O10 Mn2 O9 71.34(6) . . ?
O10 Mn2 O14 157.03(6) . . ?
O12 Mn2 O1 150.82(6) . . ?
O12 Mn2 O5 122.72(6) . . ?
O12 Mn2 O9 83.08(6) . . ?
O12 Mn2 O10 91.06(6) . . ?
O12 Mn2 O14 73.11(5) . . ?
O14 Mn2 O5 80.97(6) . . ?
O14 Mn2 O9 121.42(6) . . ?
Mn2 O1 Mn1 116.64(6) . 5_676 ?
N5 O1 Mn1 117.36(11) . 5_676 ?
N5 O1 Mn2 111.61(11) . . ?
C22 O2 Mn1 117.73(14) . 5_676 ?
Mn1 O4 Mn1 118.20(6) . 5_676 ?
N1 O4 Mn1 115.59(11) . 5_676 ?
N1 O4 Mn1 115.58(10) . . ?
C32 O5 Mn2 109.16(14) . . ?
C1 O6 Mn1 117.37(13) . . ?
C8 O8 Mn1 120.33(13) . 5_676 ?
C34 O9 Mn2 111.90(14) . . ?
Mn2 O10 Mn1 114.75(6) . . ?
N4 O10 Mn1 125.12(12) . . ?
N4 O10 Mn2 111.97(12) . . ?
N3 O12 Mn2 114.55(11) . . ?
C40 O14 Mn2 115.33(13) . . ?
O4 N1 C1 116.59(16) . . ?
O4 N1 C8 116.10(15) . . ?
C1 N1 C8 126.80(17) . . ?
O12 N3 C18 118.02(16) . . ?
O12 N3 C40 117.10(17) . . ?
C40 N3 C18 124.88(18) . . ?
O10 N4 C34 116.55(17) . . ?
O10 N4 C50 117.27(17) . . ?
C34 N4 C50 126.14(18) . . ?
O1 N5 C22 116.93(16) . . ?
O1 N5 C32 116.83(16) . . ?
C22 N5 C32 125.56(17) . . ?
O6 C1 N1 119.54(19) . . ?
O6 C1 C16 124.54(18) . . ?
N1 C1 C16 115.91(18) . . ?
C12 C2 H2 119.9 . . ?
C12 C2 C17 120.2(2) . . ?
C17 C2 H2 119.9 . . ?
C6 C4 C28 119.48(19) . . ?
C16 C4 C6 121.15(19) . . ?
C16 C4 C28 119.36(18) . . ?
C9 C5 H5 119.8 . . ?
C39 C5 H5 119.8 . . ?
C39 C5 C9 120.4(2) . . ?
C4 C6 C8 119.39(18) . . ?
C30 C6 C4 120.13(19) . . ?
C30 C6 C8 120.48(19) . . ?
C17 C7 H7 120.0 . . ?
C17 C7 C42 120.1(2) . . ?
C42 C7 H7 120.0 . . ?
O8 C8 N1 119.21(19) . . ?
O8 C8 C6 124.50(19) . . ?
N1 C8 C6 116.29(17) . . ?
C5 C9 H9 119.6 . . ?
C24 C9 C5 120.8(2) . . ?
C24 C9 H9 119.6 . . ?
C14 C10 C40 119.76(18) . . ?
C27 C10 C14 120.5(2) . . ?
C27 C10 C40 119.7(2) . . ?
C23 C11 H11 119.3 . . ?
C23 C11 C46 121.4(2) . . ?
C46 C11 H11 119.3 . . ?
C2 C12 C14 119.6(2) . . ?
C2 C12 C18 120.09(19) . . ?
C14 C12 C18 120.31(18) . . ?
C37 C13 C36 118.7(2) . . ?
C37 C13 C45 123.0(2) . . ?
C45 C13 C36 118.3(2) . . ?
C10 C14 C12 120.33(19) . . ?
C10 C14 C42 119.67(19) . . ?
C42 C14 C12 119.99(19) . . ?
C31 C15 H15 119.5 . . ?
C31 C15 C42 121.0(2) . . ?
C42 C15 H15 119.5 . . ?
C4 C16 C1 119.53(18) . . ?
C51 C16 C1 120.13(19) . . ?
C51 C16 C4 120.3(2) . . ?
C2 C17 H17 119.4 . . ?
C7 C17 C2 121.2(2) . . ?
C7 C17 H17 119.4 . . ?
O7 C18 N3 120.5(2) . . ?
O7 C18 C12 123.46(19) . . ?
N3 C18 C12 116.05(17) . . ?
C35 C19 H19 119.9 . . ?
C35 C19 C51 120.1(2) . . ?
C51 C19 H19 119.9 . . ?
C24 C20 C26 121.11(19) . . ?
C24 C20 C46 119.6(2) . . ?
C46 C20 C26 119.2(2) . . ?
C37 C21 H21 119.7 . . ?
C37 C21 C44 120.5(2) . . ?
C44 C21 H21 119.7 . . ?
O2 C22 N5 119.01(19) . . ?
O2 C22 C24 124.2(2) . . ?
N5 C22 C24 116.84(18) . . ?
C11 C23 H23 120.0 . . ?
C11 C23 C29 120.0(2) . . ?
C29 C23 H23 120.0 . . ?
C9 C24 C20 119.7(2) . . ?
C9 C24 C22 120.7(2) . . ?
C20 C24 C22 119.63(19) . . ?
C20 C26 C32 118.72(19) . . ?
C29 C26 C20 120.6(2) . . ?
C29 C26 C32 120.7(2) . . ?
C10 C27 H27 119.9 . . ?
C10 C27 C31 120.2(2) . . ?
C31 C27 H27 119.9 . . ?
C35 C28 C4 118.4(2) . . ?
C35 C28 C41 123.0(2) . . ?
C41 C28 C4 118.6(2) . . ?
C23 C29 H29 119.9 . . ?
C26 C29 C23 120.2(2) . . ?
C26 C29 H29 119.9 . . ?
C6 C30 H30 119.9 . . ?
C6 C30 C33 120.2(2) . . ?
C33 C30 H30 119.9 . . ?
C15 C31 C27 120.2(2) . . ?
C15 C31 H31 119.9 . . ?
C27 C31 H31 119.9 . . ?
O5 C32 N5 118.93(19) . . ?
O5 C32 C26 123.9(2) . . ?
N5 C32 C26 117.22(18) . . ?
C30 C33 H33 119.6 . . ?
C41 C33 C30 120.8(2) . . ?
C41 C33 H33 119.6 . . ?
O9 C34 N4 119.05(19) . . ?
O9 C34 C38 123.4(2) . . ?
N4 C34 C38 117.58(18) . . ?
C19 C35 C28 121.3(2) . . ?
C19 C35 H35 119.3 . . ?
C28 C35 H35 119.4 . . ?
C38 C36 C13 119.29(19) . . ?
C48 C36 C13 119.87(19) . . ?
C48 C36 C38 120.82(19) . . ?
C13 C37 H37 119.5 . . ?
C21 C37 C13 120.9(2) . . ?
C21 C37 H37 119.5 . . ?
C36 C38 C34 119.15(19) . . ?
C44 C38 C34 120.47(19) . . ?
C44 C38 C36 120.36(19) . . ?
C5 C39 H39 119.8 . . ?
C5 C39 C46 120.3(2) . . ?
C46 C39 H39 119.8 . . ?
O14 C40 N3 118.87(19) . . ?
O14 C40 C10 122.93(18) . . ?
N3 C40 C10 118.16(18) . . ?
C28 C41 H41 119.6 . . ?
C33 C41 C28 120.8(2) . . ?
C33 C41 H41 119.6 . . ?
C7 C42 C14 118.9(2) . . ?
C7 C42 C15 122.6(2) . . ?
C14 C42 C15 118.4(2) . . ?
C47 C43 H43 119.9 . . ?
C48 C43 H43 119.9 . . ?
C48 C43 C47 120.2(2) . . ?
C21 C44 H44 119.9 . . ?
C38 C44 C21 120.1(2) . . ?
C38 C44 H44 119.9 . . ?
C13 C45 H45 119.6 . . ?
C47 C45 C13 120.8(2) . . ?
C47 C45 H45 119.6 . . ?
C11 C46 C20 118.5(2) . . ?
C11 C46 C39 122.3(2) . . ?
C20 C46 C39 119.1(2) . . ?
C43 C47 H47 119.6 . . ?
C45 C47 C43 120.9(2) . . ?
C45 C47 H47 119.6 . . ?
C36 C48 C50 120.02(19) . . ?
C43 C48 C36 119.9(2) . . ?
C43 C48 C50 120.1(2) . . ?
O11 C50 N4 119.29(19) . . ?
O11 C50 C48 124.7(2) . . ?
N4 C50 C48 116.00(19) . . ?
C16 C51 C19 120.3(2) . . ?
C16 C51 H51 119.8 . . ?
C19 C51 H51 119.8 . . ?
C3 N2 C25 121.1(2) . . ?
C3 N2 C49 122.5(2) . . ?
C49 N2 C25 116.3(2) . . ?
O3 C3 N2 126.4(2) . . ?
O3 C3 H3 116.8 . . ?
N2 C3 H3 116.8 . . ?
N2 C25 H25A 109.5 . . ?
N2 C25 H25B 109.5 . . ?
N2 C25 H25C 109.5 . . ?
H25A C25 H25B 109.5 . . ?
H25A C25 H25C 109.5 . . ?
H25B C25 H25C 109.5 . . ?
N2 C49 H49A 109.4 . . ?
N2 C49 H49B 109.3 . . ?
N2 C49 H49C 109.7 . . ?
H49A C49 H49B 109.4 . . ?
H49A C49 H49C 109.5 . . ?
H49B C49 H49C 109.5 . . ?
H13A O13 H13B 93(9) . . ?

loop_
_geom_bond_atom_site_label_1
_geom_bond_atom_site_label_2
_geom_bond_distance
_geom_bond_site_symmetry_2
_geom_bond_publ_flag
Mn1 O1 2.2432(15) 5_676 ?
Mn1 O2 2.3450(16) 5_676 ?
Mn1 O4 2.3689(14) 5_676 ?
Mn1 O4 2.3057(14) . ?
Mn1 O6 2.3602(15) . ?
Mn1 O8 2.3280(16) 5_676 ?
Mn1 O10 2.2205(15) . ?
Mn2 O1 2.1814(15) . ?
Mn2 O5 2.3882(16) . ?
Mn2 O9 2.2947(16) . ?
Mn2 O10 2.1488(16) . ?
Mn2 O12 2.1414(16) . ?
Mn2 O14 2.2130(16) . ?
O1 Mn1 2.2431(15) 5_676 ?
O1 N5 1.364(2) . ?
O2 Mn1 2.3450(16) 5_676 ?
O2 C22 1.230(3) . ?
O4 Mn1 2.3689(14) 5_676 ?
O4 N1 1.360(2) . ?
O5 C32 1.228(3) . ?
O6 C1 1.235(2) . ?
O7 C18 1.219(3) . ?
O8 Mn1 2.3280(15) 5_676 ?
O8 C8 1.237(2) . ?
O9 C34 1.230(3) . ?
O10 N4 1.370(2) . ?
O11 C50 1.220(3) . ?
O12 N3 1.353(2) . ?
O14 C40 1.244(3) . ?
N1 C1 1.381(3) . ?
N1 C8 1.381(3) . ?
N3 C18 1.403(3) . ?
N3 C40 1.374(3) . ?
N4 C34 1.378(3) . ?
N4 C50 1.382(3) . ?
N5 C22 1.376(3) . ?
N5 C32 1.381(3) . ?
C1 C16 1.467(3) . ?
C2 H2 0.9400 . ?
C2 C12 1.378(3) . ?
C2 C17 1.405(3) . ?
C4 C6 1.416(3) . ?
C4 C16 1.415(3) . ?
C4 C28 1.417(3) . ?
C5 H5 0.9400 . ?
C5 C9 1.404(3) . ?
C5 C39 1.367(4) . ?
C6 C8 1.467(3) . ?
C6 C30 1.378(3) . ?
C7 H7 0.9400 . ?
C7 C17 1.367(3) . ?
C7 C42 1.414(3) . ?
C9 H9 0.9400 . ?
C9 C24 1.380(3) . ?
C10 C14 1.404(3) . ?
C10 C27 1.376(3) . ?
C10 C40 1.463(3) . ?
C11 H11 0.9400 . ?
C11 C23 1.370(4) . ?
C11 C46 1.411(3) . ?
C12 C14 1.415(3) . ?
C12 C18 1.476(3) . ?
C13 C36 1.417(3) . ?
C13 C37 1.414(3) . ?
C13 C45 1.414(3) . ?
C14 C42 1.415(3) . ?
C15 H15 0.9400 . ?
C15 C31 1.368(3) . ?
C15 C42 1.416(3) . ?
C16 C51 1.376(3) . ?
C17 H17 0.9400 . ?
C19 H19 0.9400 . ?
C19 C35 1.365(3) . ?
C19 C51 1.403(3) . ?
C20 C24 1.411(3) . ?
C20 C26 1.417(3) . ?
C20 C46 1.415(3) . ?
C21 H21 0.9400 . ?
C21 C37 1.367(3) . ?
C21 C44 1.401(3) . ?
C22 C24 1.468(3) . ?
C23 H23 0.9400 . ?
C23 C29 1.404(3) . ?
C26 C29 1.375(3) . ?
C26 C32 1.470(3) . ?
C27 H27 0.9400 . ?
C27 C31 1.406(3) . ?
C28 C35 1.415(3) . ?
C28 C41 1.416(3) . ?
C29 H29 0.9400 . ?
C30 H30 0.9400 . ?
C30 C33 1.400(3) . ?
C31 H31 0.9400 . ?
C33 H33 0.9400 . ?
C33 C41 1.364(3) . ?
C34 C38 1.464(3) . ?
C35 H35 0.9400 . ?
C36 C38 1.414(3) . ?
C36 C48 1.412(3) . ?
C37 H37 0.9400 . ?
C38 C44 1.380(3) . ?
C39 H39 0.9400 . ?
C39 C46 1.418(3) . ?
C41 H41 0.9400 . ?
C43 H43 0.9400 . ?
C43 C47 1.403(3) . ?
C43 C48 1.374(3) . ?
C44 H44 0.9400 . ?
C45 H45 0.9400 . ?
C45 C47 1.360(4) . ?
C47 H47 0.9400 . ?
C48 C50 1.479(3) . ?
C51 H51 0.9400 . ?
O3 C3 1.215(3) . ?
N2 C3 1.331(3) . ?
N2 C25 1.453(3) . ?
N2 C49 1.443(3) . ?
C3 H3 0.9400 . ?
C25 H25A 0.9700 . ?
C25 H25B 0.9700 . ?
C25 H25C 0.9700 . ?
C49 H49A 0.9697 . ?
C49 H49B 0.9704 . ?
C49 H49C 0.9704 . ?
O13 H13A 0.89(12) . ?
O13 H13B 0.82(12) . ?

loop_
_geom_torsion_atom_site_label_1
_geom_torsion_atom_site_label_2
_geom_torsion_atom_site_label_3
_geom_torsion_atom_site_label_4
_geom_torsion
_geom_torsion_site_symmetry_1
_geom_torsion_site_symmetry_2
_geom_torsion_site_symmetry_3
_geom_torsion_site_symmetry_4
_geom_torsion_publ_flag
Mn1 O1 N5 C22 -1.5(2) 5_676 . . . ?
Mn1 O1 N5 C32 169.56(14) 5_676 . . . ?
Mn1 O2 C22 N5 4.3(3) 5_676 . . . ?
Mn1 O2 C22 C24 -176.68(16) 5_676 . . . ?
Mn1 O4 N1 C1 160.80(13) 5_676 . . . ?
Mn1 O4 N1 C1 16.7(2) . . . . ?
Mn1 O4 N1 C8 -155.68(13) . . . . ?
Mn1 O4 N1 C8 -11.6(2) 5_676 . . . ?
Mn1 O6 C1 N1 -9.6(2) . . . . ?
Mn1 O6 C1 C16 169.05(15) . . . . ?
Mn1 O8 C8 N1 9.9(2) 5_676 . . . ?
Mn1 O8 C8 C6 -169.24(15) 5_676 . . . ?
Mn1 O10 N4 C34 -173.33(14) . . . . ?
Mn1 O10 N4 C50 8.8(2) . . . . ?
Mn2 O1 N5 C22 -139.90(15) . . . . ?
Mn2 O1 N5 C32 31.1(2) . . . . ?
Mn2 O5 C32 N5 -25.4(2) . . . . ?
Mn2 O5 C32 C26 155.16(17) . . . . ?
Mn2 O9 C34 N4 18.1(2) . . . . ?
Mn2 O9 C34 C38 -162.90(16) . . . . ?
Mn2 O10 N4 C34 -26.6(2) . . . . ?
Mn2 O10 N4 C50 155.49(15) . . . . ?
Mn2 O12 N3 C18 172.35(14) . . . . ?
Mn2 O12 N3 C40 -7.9(2) . . . . ?
Mn2 O14 C40 N3 7.5(2) . . . . ?
Mn2 O14 C40 C10 -170.18(15) . . . . ?
O1 N5 C22 O2 -1.9(3) . . . . ?
O1 N5 C22 C24 178.93(17) . . . . ?
O1 N5 C32 O5 -1.7(3) . . . . ?
O1 N5 C32 C26 177.77(17) . . . . ?
O2 C22 C24 C9 0.8(3) . . . . ?
O2 C22 C24 C20 -179.6(2) . . . . ?
O4 N1 C1 O6 -4.7(3) . . . . ?
O4 N1 C1 C16 176.53(16) . . . . ?
O4 N1 C8 O8 1.5(3) . . . . ?
O4 N1 C8 C6 -179.22(16) . . . . ?
O6 C1 C16 C4 -169.97(19) . . . . ?
O6 C1 C16 C51 9.1(3) . . . . ?
O9 C34 C38 C36 176.5(2) . . . . ?
O9 C34 C38 C44 -2.0(3) . . . . ?
O10 N4 C34 O9 4.8(3) . . . . ?
O10 N4 C34 C38 -174.27(17) . . . . ?
O10 N4 C50 O11 -0.8(3) . . . . ?
O10 N4 C50 C48 178.82(17) . . . . ?
O12 N3 C18 O7 5.2(3) . . . . ?
O12 N3 C18 C12 -173.01(17) . . . . ?
O12 N3 C40 O14 0.2(3) . . . . ?
O12 N3 C40 C10 177.95(18) . . . . ?
N1 C1 C16 C4 8.7(3) . . . . ?
N1 C1 C16 C51 -172.23(19) . . . . ?
N4 C34 C38 C36 -4.5(3) . . . . ?
N4 C34 C38 C44 177.0(2) . . . . ?
N5 C22 C24 C9 179.8(2) . . . . ?
N5 C22 C24 C20 -0.6(3) . . . . ?
C1 N1 C8 O8 -169.95(19) . . . . ?
C1 N1 C8 C6 9.3(3) . . . . ?
C1 C16 C51 C19 -176.7(2) . . . . ?
C2 C12 C14 C10 -178.34(19) . . . . ?
C2 C12 C14 C42 0.9(3) . . . . ?
C2 C12 C18 O7 -5.7(3) . . . . ?
C2 C12 C18 N3 172.51(19) . . . . ?
C4 C6 C8 O8 176.02(19) . . . . ?
C4 C6 C8 N1 -3.2(3) . . . . ?
C4 C6 C30 C33 -0.2(3) . . . . ?
C4 C16 C51 C19 2.4(3) . . . . ?
C4 C28 C35 C19 2.5(3) . . . . ?
C4 C28 C41 C33 0.1(3) . . . . ?
C5 C9 C24 C20 3.1(3) . . . . ?
C5 C9 C24 C22 -177.3(2) . . . . ?
C5 C39 C46 C11 -176.1(2) . . . . ?
C5 C39 C46 C20 2.3(4) . . . . ?
C6 C4 C16 C1 -3.9(3) . . . . ?
C6 C4 C16 C51 177.1(2) . . . . ?
C6 C4 C28 C35 -179.46(19) . . . . ?
C6 C4 C28 C41 -1.0(3) . . . . ?
C6 C30 C33 C41 -0.7(3) . . . . ?
C8 N1 C1 O6 166.75(19) . . . . ?
C8 N1 C1 C16 -12.0(3) . . . . ?
C8 C6 C30 C33 179.1(2) . . . . ?
C9 C5 C39 C46 -1.1(4) . . . . ?
C10 C14 C42 C7 177.01(19) . . . . ?
C10 C14 C42 C15 -3.9(3) . . . . ?
C10 C27 C31 C15 -2.4(4) . . . . ?
C11 C23 C29 C26 0.2(4) . . . . ?
C12 C2 C17 C7 -1.0(3) . . . . ?
C12 C14 C42 C7 -2.2(3) . . . . ?
C12 C14 C42 C15 176.85(19) . . . . ?
C13 C36 C38 C34 -177.6(2) . . . . ?
C13 C36 C38 C44 0.9(3) . . . . ?
C13 C36 C48 C43 2.7(3) . . . . ?
C13 C36 C48 C50 -177.7(2) . . . . ?
C13 C45 C47 C43 1.4(4) . . . . ?
C14 C10 C27 C31 0.7(3) . . . . ?
C14 C10 C40 O14 173.7(2) . . . . ?
C14 C10 C40 N3 -4.0(3) . . . . ?
C14 C12 C18 O7 175.6(2) . . . . ?
C14 C12 C18 N3 -6.2(3) . . . . ?
C16 C4 C6 C8 1.0(3) . . . . ?
C16 C4 C6 C30 -179.70(19) . . . . ?
C16 C4 C28 C35 1.3(3) . . . . ?
C16 C4 C28 C41 179.72(19) . . . . ?
C17 C2 C12 C14 0.7(3) . . . . ?
C17 C2 C12 C18 -177.99(19) . . . . ?
C17 C7 C42 C14 2.0(3) . . . . ?
C17 C7 C42 C15 -177.1(2) . . . . ?
C18 N3 C40 O14 179.86(19) . . . . ?
C18 N3 C40 C10 -2.4(3) . . . . ?
C18 C12 C14 C10 0.4(3) . . . . ?
C18 C12 C14 C42 179.62(18) . . . . ?
C20 C26 C29 C23 -0.5(4) . . . . ?
C20 C26 C32 O5 -173.5(2) . . . . ?
C20 C26 C32 N5 7.1(3) . . . . ?
C22 N5 C32 O5 168.5(2) . . . . ?
C22 N5 C32 C26 -12.1(3) . . . . ?
C23 C11 C46 C20 0.1(4) . . . . ?
C23 C11 C46 C39 178.5(2) . . . . ?
C24 C20 C26 C29 -177.4(2) . . . . ?
C24 C20 C26 C32 0.2(3) . . . . ?
C24 C20 C46 C11 177.6(2) . . . . ?
C24 C20 C46 C39 -0.8(3) . . . . ?
C26 C20 C24 C9 176.1(2) . . . . ?
C26 C20 C24 C22 -3.5(3) . . . . ?
C26 C20 C46 C11 -0.4(3) . . . . ?
C26 C20 C46 C39 -178.8(2) . . . . ?
C27 C10 C14 C12 -178.3(2) . . . . ?
C27 C10 C14 C42 2.5(3) . . . . ?
C27 C10 C40 O14 -3.2(3) . . . . ?
C27 C10 C40 N3 179.1(2) . . . . ?
C28 C4 C6 C8 -178.20(18) . . . . ?
C28 C4 C6 C30 1.1(3) . . . . ?
C28 C4 C16 C1 175.35(18) . . . . ?
C28 C4 C16 C51 -3.7(3) . . . . ?
C29 C26 C32 O5 4.0(3) . . . . ?
C29 C26 C32 N5 -175.4(2) . . . . ?
C30 C6 C8 O8 -3.2(3) . . . . ?
C30 C6 C8 N1 177.56(18) . . . . ?
C30 C33 C41 C28 0.7(4) . . . . ?
C31 C15 C42 C7 -178.7(2) . . . . ?
C31 C15 C42 C14 2.2(3) . . . . ?
C32 N5 C22 O2 -172.1(2) . . . . ?
C32 N5 C22 C24 8.8(3) . . . . ?
C32 C26 C29 C23 -178.0(2) . . . . ?
C34 N4 C50 O11 -178.4(2) . . . . ?
C34 N4 C50 C48 1.2(3) . . . . ?
C34 C38 C44 C21 -179.9(2) . . . . ?
C35 C19 C51 C16 1.4(3) . . . . ?
C35 C28 C41 C33 178.5(2) . . . . ?
C36 C13 C37 C21 2.7(4) . . . . ?
C36 C13 C45 C47 0.4(4) . . . . ?
C36 C38 C44 C21 1.7(3) . . . . ?
C36 C48 C50 O11 174.8(2) . . . . ?
C36 C48 C50 N4 -4.7(3) . . . . ?
C37 C13 C36 C38 -3.0(3) . . . . ?
C37 C13 C36 C48 178.3(2) . . . . ?
C37 C13 C45 C47 179.6(2) . . . . ?
C37 C21 C44 C38 -2.1(4) . . . . ?
C38 C36 C48 C43 -176.0(2) . . . . ?
C38 C36 C48 C50 3.6(3) . . . . ?
C39 C5 C9 C24 -1.6(4) . . . . ?
C40 N3 C18 O7 -174.4(2) . . . . ?
C40 N3 C18 C12 7.3(3) . . . . ?
C40 C10 C14 C12 4.8(3) . . . . ?
C40 C10 C14 C42 -174.43(19) . . . . ?
C40 C10 C27 C31 177.6(2) . . . . ?
C41 C28 C35 C19 -175.9(2) . . . . ?
C42 C7 C17 C2 -0.4(3) . . . . ?
C42 C15 C31 C27 0.9(4) . . . . ?
C43 C48 C50 O11 -5.6(4) . . . . ?
C43 C48 C50 N4 174.9(2) . . . . ?
C44 C21 C37 C13 -0.2(4) . . . . ?
C45 C13 C36 C38 176.2(2) . . . . ?
C45 C13 C36 C48 -2.5(3) . . . . ?
C45 C13 C37 C21 -176.5(2) . . . . ?
C46 C11 C23 C29 0.0(4) . . . . ?
C46 C20 C24 C9 -1.8(3) . . . . ?
C46 C20 C24 C22 178.6(2) . . . . ?
C46 C20 C26 C29 0.6(3) . . . . ?
C46 C20 C26 C32 178.1(2) . . . . ?
C47 C43 C48 C36 -0.8(4) . . . . ?
C47 C43 C48 C50 179.6(2) . . . . ?
C48 C36 C38 C34 1.1(3) . . . . ?
C48 C36 C38 C44 179.6(2) . . . . ?
C48 C43 C47 C45 -1.3(4) . . . . ?
C50 N4 C34 O9 -177.5(2) . . . . ?
C50 N4 C34 C38 3.4(3) . . . . ?
C51 C19 C35 C28 -3.9(3) . . . . ?
C25 N2 C3 O3 0.3(5) . . . . ?
C49 N2 C3 O3 177.1(3) . . . . ?
